data_2231797
loop_
_publ_author_name
'Chen, Hong'
'Yan, Kai'

_publ_section_title
;
 6-Benzyl-2-[(triphenyl-\l^5^-phosphanylidene)amino]-4,5,6,7-tetrahydrothieno[2,3-<i>c</i>]pyridine-3-carbonitrile
;
_journal_coeditor_code AA2019
_journal_issue 10
_journal_name_full 'Acta Crystallographica Section E'
_journal_page_first o2548
_journal_paper_doi 10.1107/S1600536811035082
_journal_volume 67
_journal_year 2011
_chemical_formula_iupac 'C33 H28 N3 P S'
_chemical_formula_moiety 'C33 H28 N3 P S'
_chemical_formula_sum 'C33 H28 N3 P S'
_chemical_formula_weight 529.61
_chemical_melting_point 463
_chemical_name_systematic
;
6-Benzyl-2-[(triphenyl-\l^5^-phosphanylidene)amino]-4,5,6,7-
tetrahydrothieno[2,3-<i>c</i>]pyridine-3-carbonitrile
;
_space_group_IT_number 14
_symmetry_cell_setting monoclinic
_symmetry_space_group_name_Hall '-P 2ybc'
_symmetry_space_group_name_H-M 'P 1 21/c 1'
_atom_sites_solution_hydrogens geom
_atom_sites_solution_primary direct
_atom_sites_solution_secondary difmap
_audit_creation_method SHELXL-97
_cell_angle_alpha 90.00
_cell_angle_beta 101.970(4)
_cell_angle_gamma 90.00
_cell_formula_units_Z 4
_cell_length_a 8.926(4)
_cell_length_b 27.537(12)
_cell_length_c 11.719(5)
_cell_measurement_reflns_used 6648
_cell_measurement_temperature 296(2)
_cell_measurement_theta_max 27.50
_cell_measurement_theta_min 2.73
_cell_volume 2818(2)
_computing_cell_refinement 'SAINT (Bruker, 1997)'
_computing_data_collection 'SMART (Bruker, 1997)'
_computing_data_reduction 'SAINT (Bruker, 1997)'
_computing_molecular_graphics 'SHELXTL (Sheldrick, 2008)'
_computing_publication_material 'SHELXTL (Sheldrick, 2008)'
_computing_structure_refinement 'SHELXTL (Sheldrick, 2008)'
_computing_structure_solution 'SHELXTL (Sheldrick, 2008)'
_diffrn_ambient_temperature 296(2)
_diffrn_measured_fraction_theta_full 0.991
_diffrn_measured_fraction_theta_max 0.991
_diffrn_measurement_device_type 'Bruker SMART CCD'
_diffrn_measurement_method 'CCD Profile fitting scans'
_diffrn_radiation_monochromator graphite
_diffrn_radiation_source 'fine-focus sealed tube'
_diffrn_radiation_type MoK\a
_diffrn_radiation_wavelength 0.71073
_diffrn_reflns_av_R_equivalents 0.0783
_diffrn_reflns_av_sigmaI/netI 0.0484
_diffrn_reflns_limit_h_max 11
_diffrn_reflns_limit_h_min -11
_diffrn_reflns_limit_k_max 35
_diffrn_reflns_limit_k_min -35
_diffrn_reflns_limit_l_max 15
_diffrn_reflns_limit_l_min -15
_diffrn_reflns_number 25582
_diffrn_reflns_theta_full 27.50
_diffrn_reflns_theta_max 27.50
_diffrn_reflns_theta_min 2.73
_exptl_absorpt_coefficient_mu 0.198
_exptl_absorpt_correction_T_max 0.973
_exptl_absorpt_correction_T_min 0.965
_exptl_absorpt_correction_type multi-scan
_exptl_absorpt_process_details '(SADABS; Sheldrick, 1996)'
_exptl_crystal_colour Yellow
_exptl_crystal_density_diffrn 1.248
_exptl_crystal_density_method 'not measured'
_exptl_crystal_description Block
_exptl_crystal_F_000 1112
_exptl_crystal_size_max 0.23
_exptl_crystal_size_mid 0.15
_exptl_crystal_size_min 0.14
_refine_diff_density_max 0.347
_refine_diff_density_min -0.397
_refine_ls_extinction_method none
_refine_ls_goodness_of_fit_ref 1.088
_refine_ls_hydrogen_treatment constr
_refine_ls_matrix_type full
_refine_ls_number_parameters 343
_refine_ls_number_reflns 6415
_refine_ls_number_restraints 14
_refine_ls_restrained_S_all 1.091
_refine_ls_R_factor_all 0.0628
_refine_ls_R_factor_gt 0.0537
_refine_ls_shift/su_max 0.001
_refine_ls_shift/su_mean 0.000
_refine_ls_structure_factor_coef Fsqd
_refine_ls_weighting_details 'calc w=1/[\s^2^(Fo^2^)+(0.0593P)^2^+0.6222P] where P=(Fo^2^+2Fc^2^)/3'
_refine_ls_weighting_scheme calc
_refine_ls_wR_factor_gt 0.1372
_refine_ls_wR_factor_ref 0.1446
_reflns_number_gt 5506
_reflns_number_total 6415
_reflns_threshold_expression I>2sigma(I)
_cod_data_source_file aa2019.cif
_cod_data_source_block I
_cod_original_sg_symbol_H-M 'P 21/c'
_cod_database_code 2231797
_cod_database_fobs_code 2231797

loop_
_symmetry_equiv_pos_as_xyz
'x, y, z'
'-x, y+1/2, -z+1/2'
'-x, -y, -z'
'x, -y-1/2, z-1/2'

loop_
_atom_site_type_symbol
_atom_site_label
_atom_site_fract_x
_atom_site_fract_y
_atom_site_fract_z
_atom_site_U_iso_or_equiv
_atom_site_adp_type
_atom_site_calc_flag
_atom_site_refinement_flags
_atom_site_occupancy
_atom_site_symmetry_multiplicity
S S1 0.39018(6) 0.490734(17) 0.21538(4) 0.04728(14) Uani d . 1 1
P P11 0.32811(5) 0.375360(16) 0.10480(4) 0.03695(13) Uani d . 1 1
C C2 0.29442(19) 0.44156(6) 0.26335(15) 0.0385(4) Uani d . 1 1
N N10 0.26996(18) 0.39751(5) 0.21202(13) 0.0430(3) Uani d . 1 1
C C24 0.2666(2) 0.31289(7) 0.10029(15) 0.0423(4) Uani d . 1 1
C C3 0.2455(2) 0.45503(7) 0.36345(15) 0.0409(4) Uani d . 1 1
C C18 0.2416(2) 0.40262(7) -0.03330(16) 0.0433(4) Uani d . 1 1
C C9 0.2855(2) 0.50376(7) 0.40134(15) 0.0431(4) Uani d . 1 1
C C4 0.2442(3) 0.52902(8) 0.50410(17) 0.0533(5) Uani d . 1 1
H H4A 0.2822 0.5103 0.5742 0.064 Uiso calc R 1 1
H H4B 0.1336 0.5310 0.4932 0.064 Uiso calc R 1 1
C C12 0.5327(2) 0.37745(7) 0.11612(16) 0.0431(4) Uani d . 1 1
C C8 0.3613(2) 0.52716(7) 0.32988(17) 0.0467(4) Uani d . 1 1
C C30 0.1641(2) 0.42171(7) 0.42103(16) 0.0482(4) Uani d . 1 1
C C19 0.1165(2) 0.43269(8) -0.03768(18) 0.0526(5) Uani d . 1 1
H H19 0.0819 0.4395 0.0302 0.063 Uiso calc R 1 1
N N6 0.3003(2) 0.60358(7) 0.40430(17) 0.0624(5) Uani d . 1 1
C C7 0.4035(3) 0.57978(8) 0.3403(2) 0.0613(6) Uani d . 1 1
H H7A 0.5089 0.5835 0.3818 0.074 Uiso calc R 1 1
H H7B 0.3932 0.5941 0.2635 0.074 Uiso calc R 1 1
C C29 0.1868(3) 0.29638(8) 0.18196(19) 0.0559(5) Uani d . 1 1
H H29 0.1703 0.3171 0.2409 0.067 Uiso calc R 1 1
N N31 0.0979(3) 0.39483(8) 0.46615(18) 0.0729(6) Uani d . 1 1
C C13 0.6239(2) 0.34442(9) 0.18892(19) 0.0573(5) Uani d . 1 1
H H13 0.5789 0.3190 0.2221 0.069 Uiso calc R 1 1
C C5 0.3120(3) 0.58015(9) 0.5189(2) 0.0666(6) Uani d . 1 1
H H5A 0.2575 0.5994 0.5665 0.080 Uiso calc R 1 1
H H5B 0.4187 0.5784 0.5586 0.080 Uiso calc R 1 1
C C33 0.3007(3) 0.67981(8) 0.2956(2) 0.0681(6) Uani d U 1 1
C C27 0.1534(3) 0.21872(9) 0.0894(3) 0.0765(8) Uani d . 1 1
H H27 0.1140 0.1874 0.0849 0.092 Uiso calc R 1 1
C C23 0.2916(3) 0.39258(10) -0.13584(18) 0.0643(6) Uani d . 1 1
H H23 0.3761 0.3726 -0.1341 0.077 Uiso calc R 1 1
C C25 0.2919(3) 0.28159(8) 0.0134(2) 0.0628(6) Uani d . 1 1
H H25 0.3471 0.2920 -0.0413 0.075 Uiso calc R 1 1
C C26 0.2338(4) 0.23443(9) 0.0087(2) 0.0775(8) Uani d . 1 1
H H26 0.2499 0.2134 -0.0498 0.093 Uiso calc R 1 1
C C17 0.6018(3) 0.41492(9) 0.0675(2) 0.0630(6) Uani d . 1 1
H H17 0.5420 0.4372 0.0184 0.076 Uiso calc R 1 1
C C16 0.7602(3) 0.41936(11) 0.0916(3) 0.0805(8) Uani d . 1 1
H H16 0.8063 0.4446 0.0587 0.097 Uiso calc R 1 1
C C36 0.2460(5) 0.72224(11) 0.0748(3) 0.0943(9) Uani d . 1 1
H H36 0.2282 0.7364 0.0012 0.113 Uiso calc R 1 1
C C15 0.8486(3) 0.38665(12) 0.1639(3) 0.0797(8) Uani d . 1 1
H H15 0.9546 0.3898 0.1803 0.096 Uiso calc R 1 1
C C14 0.7818(3) 0.34928(11) 0.2122(2) 0.0748(7) Uani d . 1 1
H H14 0.8427 0.3271 0.2607 0.090 Uiso calc R 1 1
C C28 0.1311(3) 0.24919(9) 0.1766(3) 0.0753(7) Uani d . 1 1
H H28 0.0786 0.2383 0.2324 0.090 Uiso calc R 1 1
C C22 0.2153(3) 0.41234(12) -0.2402(2) 0.0827(9) Uani d . 1 1
H H22 0.2480 0.4053 -0.3087 0.099 Uiso calc R 1 1
C C20 0.0417(3) 0.45287(10) -0.1435(2) 0.0723(7) Uani d . 1 1
H H20 -0.0416 0.4734 -0.1462 0.087 Uiso calc R 1 1
C C21 0.0922(3) 0.44216(12) -0.2433(2) 0.0802(8) Uani d . 1 1
H H21 0.0420 0.4553 -0.3140 0.096 Uiso calc R 1 1
C C35 0.3784(4) 0.72998(12) 0.1508(4) 0.0936(10) Uani d U 1 1
H H35 0.4520 0.7499 0.1292 0.112 Uiso calc R 1 1
C C32 0.3298(4) 0.65581(9) 0.4136(3) 0.0824(8) Uani d U 1 1
H H32A 0.4353 0.6613 0.4526 0.099 Uiso calc R 1 1
H H32B 0.2643 0.6704 0.4607 0.099 Uiso calc R 1 1
C C38 0.1630(3) 0.67270(10) 0.2154(3) 0.0808(8) Uani d . 1 1
H H38 0.0867 0.6536 0.2358 0.097 Uiso calc R 1 1
C C34 0.4080(3) 0.70931(11) 0.2599(3) 0.0888(9) Uani d U 1 1
H H34 0.5013 0.7152 0.3103 0.107 Uiso calc R 1 1
C C37 0.1393(4) 0.69361(12) 0.1064(3) 0.0931(10) Uani d . 1 1
H H37 0.0478 0.6879 0.0537 0.112 Uiso calc R 1 1

loop_
_atom_site_aniso_label
_atom_site_aniso_U_11
_atom_site_aniso_U_22
_atom_site_aniso_U_33
_atom_site_aniso_U_12
_atom_site_aniso_U_13
_atom_site_aniso_U_23
S1 0.0532(3) 0.0445(3) 0.0489(3) -0.00073(19) 0.0216(2) -0.00419(18)
P11 0.0375(2) 0.0411(2) 0.0327(2) 0.00167(17) 0.00837(17) -0.00069(16)
C2 0.0377(8) 0.0432(9) 0.0346(8) 0.0036(7) 0.0076(7) 0.0006(6)
N10 0.0485(8) 0.0442(8) 0.0386(8) -0.0012(6) 0.0143(7) -0.0042(6)
C24 0.0422(9) 0.0443(9) 0.0374(9) 0.0003(7) 0.0014(7) -0.0019(7)
C3 0.0432(9) 0.0476(9) 0.0314(8) 0.0064(7) 0.0065(7) 0.0001(7)
C18 0.0415(9) 0.0501(10) 0.0376(9) -0.0001(7) 0.0070(7) 0.0037(7)
C9 0.0423(9) 0.0505(10) 0.0348(9) 0.0091(8) 0.0040(7) -0.0045(7)
C4 0.0608(12) 0.0609(12) 0.0356(9) 0.0127(9) 0.0040(9) -0.0081(8)
C12 0.0400(9) 0.0491(10) 0.0406(9) 0.0035(7) 0.0094(7) -0.0051(7)
C8 0.0450(9) 0.0462(9) 0.0492(10) 0.0052(8) 0.0104(8) -0.0090(8)
C30 0.0582(11) 0.0536(10) 0.0339(9) 0.0080(9) 0.0119(8) 0.0017(7)
C19 0.0443(10) 0.0608(12) 0.0512(11) 0.0049(9) 0.0064(9) 0.0052(9)
N6 0.0780(13) 0.0471(9) 0.0629(11) 0.0041(9) 0.0170(10) -0.0168(8)
C7 0.0602(12) 0.0494(11) 0.0773(15) -0.0018(10) 0.0213(11) -0.0146(10)
C29 0.0691(13) 0.0484(11) 0.0515(11) -0.0074(9) 0.0158(10) 0.0022(8)
N31 0.0974(16) 0.0704(13) 0.0583(12) -0.0061(11) 0.0330(12) 0.0098(9)
C13 0.0485(11) 0.0683(13) 0.0529(12) 0.0064(10) 0.0056(9) 0.0076(10)
C5 0.0779(15) 0.0678(14) 0.0499(12) 0.0049(12) 0.0036(11) -0.0212(10)
C33 0.0764(15) 0.0455(11) 0.0805(16) 0.0092(10) 0.0119(13) -0.0187(10)
C27 0.0892(18) 0.0464(12) 0.0819(18) -0.0119(12) -0.0100(15) 0.0005(11)
C23 0.0621(13) 0.0937(17) 0.0391(11) 0.0135(12) 0.0152(10) 0.0084(10)
C25 0.0818(15) 0.0564(12) 0.0504(12) 0.0022(11) 0.0143(11) -0.0109(9)
C26 0.103(2) 0.0541(13) 0.0662(16) 0.0051(13) -0.0043(14) -0.0223(11)
C17 0.0470(11) 0.0652(13) 0.0806(16) 0.0025(10) 0.0220(11) 0.0123(11)
C16 0.0498(13) 0.0850(18) 0.112(2) -0.0080(12) 0.0288(14) 0.0093(16)
C36 0.119(3) 0.0695(18) 0.095(2) 0.0008(18) 0.025(2) -0.0063(15)
C15 0.0403(11) 0.114(2) 0.0847(19) -0.0037(13) 0.0122(12) -0.0092(16)
C14 0.0482(12) 0.105(2) 0.0668(16) 0.0173(13) 0.0017(11) 0.0068(14)
C28 0.0913(18) 0.0535(13) 0.0814(17) -0.0172(12) 0.0187(14) 0.0079(12)
C22 0.0768(17) 0.132(3) 0.0392(12) -0.0004(17) 0.0118(12) 0.0154(13)
C20 0.0526(12) 0.0819(16) 0.0743(17) 0.0134(12) -0.0057(12) 0.0194(13)
C21 0.0652(15) 0.113(2) 0.0549(15) -0.0024(15) -0.0054(12) 0.0301(14)
C35 0.105(2) 0.0723(18) 0.115(3) -0.0176(17) 0.048(2) -0.0176(17)
C32 0.1019(19) 0.0533(13) 0.0851(17) 0.0030(13) 0.0036(15) -0.0268(11)
C38 0.0603(14) 0.0636(15) 0.116(2) -0.0038(12) 0.0126(15) 0.0062(15)
C34 0.0697(16) 0.0736(17) 0.117(3) -0.0124(14) 0.0048(17) -0.0369(17)
C37 0.086(2) 0.0790(19) 0.101(2) 0.0032(16) -0.0105(18) 0.0071(17)

loop_
_atom_type_symbol
_atom_type_description
_atom_type_scat_dispersion_real
_atom_type_scat_dispersion_imag
_atom_type_scat_source
C C 0.0033 0.0016 'International Tables Vol C Tables 4.2.6.8 and 6.1.1.4'
H H 0.0000 0.0000 'International Tables Vol C Tables 4.2.6.8 and 6.1.1.4'
N N 0.0061 0.0033 'International Tables Vol C Tables 4.2.6.8 and 6.1.1.4'
P P 0.1023 0.0942 'International Tables Vol C Tables 4.2.6.8 and 6.1.1.4'
S S 0.1246 0.1234 'International Tables Vol C Tables 4.2.6.8 and 6.1.1.4'

loop_
_geom_angle_atom_site_label_1
_geom_angle_atom_site_label_2
_geom_angle_atom_site_label_3
_geom_angle
C8 S1 C2 92.17(9)
N10 P11 C24 104.09(8)
N10 P11 C12 115.09(8)
C24 P11 C12 109.28(8)
N10 P11 C18 113.76(9)
C24 P11 C18 107.42(9)
C12 P11 C18 106.90(9)
N10 C2 C3 124.56(16)
N10 C2 S1 126.48(13)
C3 C2 S1 108.96(13)
C2 N10 P11 130.67(13)
C29 C24 C25 119.31(19)
C29 C24 P11 119.39(15)
C25 C24 P11 121.24(16)
C2 C3 C30 120.69(17)
C2 C3 C9 114.23(16)
C30 C3 C9 125.07(16)
C19 C18 C23 119.18(18)
C19 C18 P11 118.30(15)
C23 C18 P11 122.44(16)
C8 C9 C3 112.36(16)
C8 C9 C4 121.09(18)
C3 C9 C4 126.47(17)
C9 C4 C5 111.13(18)
C9 C4 H4A 109.4
C5 C4 H4A 109.4
C9 C4 H4B 109.4
C5 C4 H4B 109.4
H4A C4 H4B 108.0
C17 C12 C13 119.13(19)
C17 C12 P11 121.62(15)
C13 C12 P11 118.64(15)
C9 C8 C7 124.33(18)
C9 C8 S1 112.26(15)
C7 C8 S1 123.18(16)
N31 C30 C3 179.3(2)
C18 C19 C20 120.3(2)
C18 C19 H19 119.8
C20 C19 H19 119.8
C7 N6 C32 110.9(2)
C7 N6 C5 109.80(19)
C32 N6 C5 112.64(19)
N6 C7 C8 107.58(18)
N6 C7 H7A 110.2
C8 C7 H7A 110.2
N6 C7 H7B 110.2
C8 C7 H7B 110.2
H7A C7 H7B 108.5
C24 C29 C28 120.5(2)
C24 C29 H29 119.8
C28 C29 H29 119.8
C14 C13 C12 120.0(2)
C14 C13 H13 120.0
C12 C13 H13 120.0
N6 C5 C4 110.37(17)
N6 C5 H5A 109.6
C4 C5 H5A 109.6
N6 C5 H5B 109.6
C4 C5 H5B 109.6
H5A C5 H5B 108.1
C34 C33 C38 116.4(3)
C34 C33 C32 122.4(3)
C38 C33 C32 121.1(3)
C28 C27 C26 120.0(2)
C28 C27 H27 120.0
C26 C27 H27 120.0
C22 C23 C18 119.8(2)
C22 C23 H23 120.1
C18 C23 H23 120.1
C24 C25 C26 119.4(2)
C24 C25 H25 120.3
C26 C25 H25 120.3
C27 C26 C25 120.7(2)
C27 C26 H26 119.7
C25 C26 H26 119.7
C12 C17 C16 120.2(2)
C12 C17 H17 119.9
C16 C17 H17 119.9
C15 C16 C17 120.0(3)
C15 C16 H16 120.0
C17 C16 H16 120.0
C35 C36 C37 119.1(3)
C35 C36 H36 120.5
C37 C36 H36 120.5
C16 C15 C14 120.4(2)
C16 C15 H15 119.8
C14 C15 H15 119.8
C15 C14 C13 120.2(2)
C15 C14 H14 119.9
C13 C14 H14 119.9
C27 C28 C29 120.1(3)
C27 C28 H28 120.0
C29 C28 H28 120.0
C21 C22 C23 120.4(2)
C21 C22 H22 119.8
C23 C22 H22 119.8
C21 C20 C19 119.4(2)
C21 C20 H20 120.3
C19 C20 H20 120.3
C22 C21 C20 120.8(2)
C22 C21 H21 119.6
C20 C21 H21 119.6
C36 C35 C34 121.7(3)
C36 C35 H35 119.1
C34 C35 H35 119.1
N6 C32 C33 111.7(2)
N6 C32 H32A 109.3
C33 C32 H32A 109.3
N6 C32 H32B 109.3
C33 C32 H32B 109.3
H32A C32 H32B 107.9
C37 C38 C33 120.7(3)
C37 C38 H38 119.7
C33 C38 H38 119.7
C35 C34 C33 120.8(3)
C35 C34 H34 119.6
C33 C34 H34 119.6
C36 C37 C38 121.2(3)
C36 C37 H37 119.4
C38 C37 H37 119.4

loop_
_geom_bond_atom_site_label_1
_geom_bond_atom_site_label_2
_geom_bond_distance
S1 C8 1.737(2)
S1 C2 1.7550(19)
P11 N10 1.5782(16)
P11 C24 1.803(2)
P11 C12 1.804(2)
P11 C18 1.8057(19)
C2 N10 1.351(2)
C2 C3 1.385(2)
C24 C29 1.383(3)
C24 C25 1.388(3)
C3 C30 1.424(3)
C3 C9 1.435(3)
C18 C19 1.383(3)
C18 C23 1.394(3)
C9 C8 1.345(3)
C9 C4 1.501(2)
C4 C5 1.528(3)
C4 H4A 0.9700
C4 H4B 0.9700
C12 C17 1.384(3)
C12 C13 1.389(3)
C8 C7 1.496(3)
C30 N31 1.143(3)
C19 C20 1.396(3)
C19 H19 0.9300
N6 C7 1.458(3)
N6 C32 1.462(3)
N6 C5 1.474(3)
C7 H7A 0.9700
C7 H7B 0.9700
C29 C28 1.388(3)
C29 H29 0.9300
C13 C14 1.386(3)
C13 H13 0.9300
C5 H5A 0.9700
C5 H5B 0.9700
C33 C34 1.385(4)
C33 C38 1.397(4)
C33 C32 1.506(4)
C27 C28 1.368(4)
C27 C26 1.371(4)
C27 H27 0.9300
C23 C22 1.382(3)
C23 H23 0.9300
C25 C26 1.395(3)
C25 H25 0.9300
C26 H26 0.9300
C17 C16 1.389(3)
C17 H17 0.9300
C16 C15 1.369(4)
C16 H16 0.9300
C36 C35 1.341(5)
C36 C37 1.347(5)
C36 H36 0.9300
C15 C14 1.369(4)
C15 H15 0.9300
C14 H14 0.9300
C28 H28 0.9300
C22 C21 1.367(4)
C22 H22 0.9300
C20 C21 1.370(4)
C20 H20 0.9300
C21 H21 0.9300
C35 C34 1.373(5)
C35 H35 0.9300
C32 H32A 0.9700
C32 H32B 0.9700
C38 C37 1.376(4)
C38 H38 0.9300
C34 H34 0.9300
C37 H37 0.9300

loop_
_geom_torsion_atom_site_label_1
_geom_torsion_atom_site_label_2
_geom_torsion_atom_site_label_3
_geom_torsion_atom_site_label_4
_geom_torsion
C8 S1 C2 N10 179.48(17)
C8 S1 C2 C3 -0.05(14)
C3 C2 N10 P11 -174.79(14)
S1 C2 N10 P11 5.7(3)
C24 P11 N10 C2 173.39(17)
C12 P11 N10 C2 53.8(2)
C18 P11 N10 C2 -70.01(19)
N10 P11 C24 C29 0.25(18)
C12 P11 C24 C29 123.69(16)
C18 P11 C24 C29 -120.68(16)
N10 P11 C24 C25 177.42(17)
C12 P11 C24 C25 -59.14(19)
C18 P11 C24 C25 56.49(19)
N10 C2 C3 C30 0.5(3)
S1 C2 C3 C30 -179.95(14)
N10 C2 C3 C9 179.89(16)
S1 C2 C3 C9 -0.57(19)
N10 P11 C18 C19 -11.62(19)
C24 P11 C18 C19 103.01(17)
C12 P11 C18 C19 -139.79(16)
N10 P11 C18 C23 171.61(18)
C24 P11 C18 C23 -73.8(2)
C12 P11 C18 C23 43.4(2)
C2 C3 C9 C8 1.1(2)
C30 C3 C9 C8 -179.54(17)
C2 C3 C9 C4 177.94(17)
C30 C3 C9 C4 -2.7(3)
C8 C9 C4 C5 -5.3(3)
C3 C9 C4 C5 178.09(18)
N10 P11 C12 C17 -94.91(19)
C24 P11 C12 C17 148.44(18)
C18 P11 C12 C17 32.5(2)
N10 P11 C12 C13 76.04(18)
C24 P11 C12 C13 -40.61(18)
C18 P11 C12 C13 -156.57(16)
C3 C9 C8 C7 173.52(19)
C4 C9 C8 C7 -3.5(3)
C3 C9 C8 S1 -1.1(2)
C4 C9 C8 S1 -178.14(14)
C2 S1 C8 C9 0.68(15)
C2 S1 C8 C7 -174.02(18)
C23 C18 C19 C20 -0.3(3)
P11 C18 C19 C20 -177.18(18)
C32 N6 C7 C8 -177.4(2)
C5 N6 C7 C8 57.4(2)
C9 C8 C7 N6 -22.4(3)
S1 C8 C7 N6 151.68(16)
C25 C24 C29 C28 -0.6(3)
P11 C24 C29 C28 176.58(19)
C17 C12 C13 C14 0.1(3)
P11 C12 C13 C14 -171.05(19)
C7 N6 C5 C4 -69.2(2)
C32 N6 C5 C4 166.6(2)
C9 C4 C5 N6 39.9(3)
C19 C18 C23 C22 -0.5(4)
P11 C18 C23 C22 176.3(2)
C29 C24 C25 C26 1.3(3)
P11 C24 C25 C26 -175.92(18)
C28 C27 C26 C25 -0.9(4)
C24 C25 C26 C27 -0.5(4)
C13 C12 C17 C16 -0.2(4)
P11 C12 C17 C16 170.7(2)
C12 C17 C16 C15 -0.1(4)
C17 C16 C15 C14 0.4(5)
C16 C15 C14 C13 -0.5(5)
C12 C13 C14 C15 0.2(4)
C26 C27 C28 C29 1.5(4)
C24 C29 C28 C27 -0.8(4)
C18 C23 C22 C21 0.8(4)
C18 C19 C20 C21 0.8(4)
C23 C22 C21 C20 -0.2(5)
C19 C20 C21 C22 -0.6(4)
C37 C36 C35 C34 0.3(5)
C7 N6 C32 C33 62.6(3)
C5 N6 C32 C33 -173.9(2)
C34 C33 C32 N6 -127.8(3)
C38 C33 C32 N6 51.2(3)
C34 C33 C38 C37 1.1(4)
C32 C33 C38 C37 -178.0(3)
C36 C35 C34 C33 -0.5(5)
C38 C33 C34 C35 -0.2(4)
C32 C33 C34 C35 179.0(3)
C35 C36 C37 C38 0.7(5)
C33 C38 C37 C36 -1.4(5)

loop_
_cod_related_entry_id
_cod_related_entry_database
_cod_related_entry_code
1 ChemSpider 30657000
